data_8100447
loop_
_publ_author_name
'Ma, Ji-Long'
'Shao, Si-Chang'
'Qiu, Xiao-Yang'
'Yang, Song'
'Sun, Lin'
'Zhu, Hai-Liang'

_publ_section_title
;
Crystal structure of hexaaquanickel(II) dinitrate hexamethylenetetramine 
hydrate (1:2:4), 
Ni(H~2~O)~6~(NO~3~)~2~ &#x00B7; (C~6~H~12~N~4~)~2~ &#x00B7; 4H~2~O
;
_journal_issue 4
_journal_name_full 'Zeitschrift f\"ur Kristallographie - New Crystal Structures'
_journal_page_first 501
_journal_page_last 502
_journal_volume 218
_journal_year 2003
_chemical_formula_moiety 'Ni(H2 O)~6~, 2(C6 H12 N4), 2N O3, 4H2 O)'
_chemical_formula_structural 'Ni(H2 O)6 (NO3)2 (C6 H12 N4)2 &#x00B7; 4 H2 O'
_chemical_formula_sum 'C12 H44 N10 Ni O16'
_chemical_formula_weight 643.28
_space_group_IT_number 2
_symmetry_cell_setting triclinic
_symmetry_space_group_name_Hall '-P 1'
_symmetry_space_group_name_H-M 'P -1'
_cell_angle_alpha 87.635(15)
_cell_angle_beta 75.592(15)
_cell_angle_gamma 61.109(14)
_cell_formula_units_Z 1
_cell_length_a 9.061(10)
_cell_length_b 9.321(10)
_cell_length_c 9.672(10)
_cell_measurement_temperature 298(2)
_cell_volume 689.7(13)
_diffrn_ambient_temperature 298(2)
_exptl_crystal_density_diffrn 1.549
_cod_depositor_comments
;
The following automatic conversions were performed:
'_symmetry_cell_setting' value 'Triclinic' changed to 'triclinic'
according to '/home/saulius/struct/CIF-dictionaries/cif_core.dic'
dictionary named 'cif_core.dic' version 2.4.1 from 2010-06-29.

Automatic conversion script
Id: cif_fix_enum 1527 2010-12-29 10:47:43Z saulius 
;
_cod_original_formula_sum 'C12 H44 N10 Ni1 O16'
_cod_database_code 8100447

loop_
_symmetry_equiv_pos_as_xyz
'x, y, z'
'-x, -y, -z'

loop_
_atom_site_label
_atom_site_type_symbol
_atom_site_fract_x
_atom_site_fract_y
_atom_site_fract_z
_atom_site_U_iso_or_equiv
_atom_site_adp_type
_atom_site_occupancy
_atom_site_symmetry_multiplicity
_atom_site_Wyckoff_symbol
_atom_site_calc_flag
_atom_site_refinement_flags
_atom_site_disorder_assembly
_atom_site_disorder_group
Ni1 Ni 0.0000 0.0000 0.0000 0.0240(3) Uani 1 1 a d S . .
N1 N 0.9334(5) 0.8217(5) 0.5055(4) 0.0454(10) Uani 1 2 i d . . .
N2 N 0.5490(4) 0.7021(4) 0.3753(3) 0.0354(9) Uani 1 2 i d . . .
N3 N 0.4517(4) 0.7076(4) 0.1602(4) 0.0327(8) Uani 1 2 i d . . .
N4 N 0.6521(4) 0.8107(4) 0.1624(4) 0.0352(9) Uani 1 2 i d . . .
N5 N 0.7514(4) 0.5174(4) 0.1623(3) 0.0305(8) Uani 1 2 i d . . .
O1 O 0.9010(7) 0.9266(6) 0.4210(5) 0.0858(14) Uani 1 2 i d . . .
O2 O 1.0252(8) 0.6809(6) 0.4593(6) 0.123(2) Uani 1 2 i d . . .
O3 O 0.8642(5) 0.8581(5) 0.6347(4) 0.0668(11) Uani 1 2 i d . . .
O4 O 0.7577(3) 1.0484(3) 0.1075(3) 0.0330(7) Uani 1 2 i d D . .
O5 O 1.0079(4) 0.8216(3) -0.1263(3) 0.0360(7) Uani 1 2 i d D . .
O6 O 1.1077(4) 0.8201(3) 0.1305(3) 0.0365(7) Uani 1 2 i d D . .
O7 O 0.4809(5) 0.7298(4) 0.6770(4) 0.0542(9) Uani 1 2 i d D . .
O8 O 0.1965(5) 0.4080(5) 0.2579(4) 0.0691(11) Uani 1 2 i d D . .
C1 C 0.4054(5) 0.7233(5) 0.3181(5) 0.0368(10) Uani 1 2 i d D . .
C2 C 0.6002(6) 0.8254(5) 0.3199(5) 0.0393(11) Uani 1 2 i d D . .
C3 C 0.6986(6) 0.5381(5) 0.3209(5) 0.0373(10) Uani 1 2 i d D . .
C4 C 0.5072(5) 0.8303(5) 0.1100(5) 0.0368(10) Uani 1 2 i d D . .
C5 C 0.6043(5) 0.5431(5) 0.1110(4) 0.0339(10) Uani 1 2 i d D . .
C6 C 0.7993(5) 0.6442(5) 0.1123(5) 0.0358(10) Uani 1 2 i d D . .
H1 H 0.314(4) 0.836(2) 0.348(4) 0.035(10) Uiso 1 2 i d D . .
H2 H 0.374(6) 0.641(4) 0.354(5) 0.057(14) Uiso 1 2 i d D . .
H3 H 0.495(4) 0.932(3) 0.349(5) 0.052(13) Uiso 1 2 i d D . .
H4 H 0.700(4) 0.809(5) 0.351(5) 0.047(13) Uiso 1 2 i d D . .
H5 H 0.667(6) 0.456(4) 0.360(5) 0.056(13) Uiso 1 2 i d D . .
H6 H 0.792(4) 0.522(5) 0.362(4) 0.047(13) Uiso 1 2 i d D . .
H7 H 0.421(5) 0.943(2) 0.146(5) 0.052(13) Uiso 1 2 i d D . .
H8 H 0.530(6) 0.819(6) 0.0061(13) 0.055(14) Uiso 1 2 i d D . .
H9 H 0.626(5) 0.544(5) 0.0073(13) 0.033(10) Uiso 1 2 i d D . .
H10 H 0.576(5) 0.459(3) 0.149(4) 0.036(10) Uiso 1 2 i d D . .
H11 H 0.895(3) 0.627(4) 0.151(4) 0.028(10) Uiso 1 2 i d D . .
H12 H 0.824(6) 0.635(5) 0.0084(13) 0.038(11) Uiso 1 2 i d D . .
H13 H 0.702(6) 1.119(4) 0.183(4) 0.057(14) Uiso 1 2 i d D . .
H14 H 0.760(7) 0.956(3) 0.128(5) 0.062(15) Uiso 1 2 i d D . .
H15 H 1.070(8) 0.715(3) -0.131(6) 0.12(3) Uiso 1 2 i d D . .
H16 H 0.959(5) 0.853(4) -0.196(3) 0.034(12) Uiso 1 2 i d D . .
H17 H 1.219(3) 0.779(5) 0.123(4) 0.043(12) Uiso 1 2 i d D . .
H18 H 1.053(5) 0.844(6) 0.222(3) 0.078(19) Uiso 1 2 i d D . .
H19 H 0.500(7) 0.730(7) 0.584(2) 0.076(18) Uiso 1 2 i d D . .
H20 H 0.582(5) 0.679(7) 0.699(6) 0.09(2) Uiso 1 2 i d D . .
H21 H 0.140(9) 0.505(4) 0.306(7) 0.12(3) Uiso 1 2 i d D . .
H22 H 0.168(10) 0.341(6) 0.310(7) 0.11(3) Uiso 1 2 i d D . .

loop_
_atom_site_aniso_label
_atom_site_aniso_U_11
_atom_site_aniso_U_22
_atom_site_aniso_U_33
_atom_site_aniso_U_23
_atom_site_aniso_U_13
_atom_site_aniso_U_12
Ni1 0.0236(4) 0.0343(4) 0.0189(4) 0.0054(3) -0.0151(3) -0.0136(3)
N1 0.033(2) 0.068(2) 0.038(2) 0.003(2) -0.023(2) -0.0204(17)
N2 0.0358(19) 0.0507(17) 0.0241(17) 0.0029(15) -0.0158(16) -0.0206(14)
N3 0.0309(18) 0.0443(16) 0.0318(18) 0.0106(14) -0.0213(16) -0.0195(13)
N4 0.0335(18) 0.0429(16) 0.0370(19) 0.0039(15) -0.0142(16) -0.0223(14)
N5 0.0300(17) 0.0367(15) 0.0262(17) 0.0061(13) -0.0197(15) -0.0118(12)
O1 0.103(4) 0.096(3) 0.049(2) 0.024(2) -0.028(3) -0.039(3)
O2 0.123(4) 0.080(3) 0.106(4) -0.021(3) -0.005(3) -0.013(3)
O3 0.069(3) 0.092(2) 0.036(2) 0.0074(18) -0.023(2) -0.033(2)
O4 0.0275(14) 0.0424(14) 0.0316(15) 0.0012(12) -0.0067(12) -0.0193(11)
O5 0.0453(18) 0.0383(14) 0.0306(17) 0.0080(13) -0.0321(16) -0.0150(12)
O6 0.0314(16) 0.0494(14) 0.0317(16) 0.0118(13) -0.0168(14) -0.0187(12)
O7 0.051(2) 0.074(2) 0.0287(18) 0.0007(16) -0.0071(17) -0.0245(17)
O8 0.075(3) 0.080(2) 0.052(2) 0.008(2) -0.020(2) -0.036(2)
C1 0.029(2) 0.051(2) 0.035(2) 0.0062(18) -0.0144(19) -0.0200(16)
C2 0.039(2) 0.049(2) 0.037(2) -0.0034(19) -0.016(2) -0.0232(18)
C3 0.037(2) 0.051(2) 0.029(2) 0.0128(18) -0.026(2) -0.0185(17)
C4 0.035(2) 0.043(2) 0.038(2) 0.0108(18) -0.020(2) -0.0186(16)
C5 0.041(2) 0.0427(19) 0.028(2) 0.0061(17) -0.022(2) -0.0229(17)
C6 0.029(2) 0.048(2) 0.034(2) 0.0023(18) -0.013(2) -0.0193(16)

loop_
_geom_bond_atom_site_label_1
_geom_bond_atom_site_label_2
_geom_bond_distance
_geom_bond_site_symmetry_2
_geom_bond_publ_flag
Ni1 O4 2.013(3) . ?
Ni1 O4 2.013(3) 2_775 ?
Ni1 O6 2.053(3) 2_775 ?
Ni1 O6 2.053(3) . ?
Ni1 O5 2.066(3) 2_775 ?
Ni1 O5 2.066(3) . ?
N1 O2 1.192(6) . ?
N1 O1 1.219(6) . ?
N1 O3 1.229(5) . ?
N2 C1 1.463(6) . ?
N2 C3 1.469(5) . ?
N2 C2 1.471(5) . ?
N3 C1 1.473(6) . ?
N3 C5 1.474(5) . ?
N3 C4 1.478(5) . ?
N4 C4 1.450(6) . ?
N4 C2 1.470(6) . ?
N4 C6 1.471(5) . ?
N5 C5 1.446(6) . ?
N5 C6 1.470(5) . ?
N5 C3 1.480(5) . ?
